data_2226533
loop_
_publ_author_name
'Xie, Lijun'
'Zhai, Xin'
'Zuo, Jian'
'Zhao, Yanfang'
'Gong, Ping'

_publ_section_title
;
 (1<i>R</i>,3<i>S</i>,4<i>R</i>,4a<i>S</i>,7<i>R</i>,7a<i>S</i>,10<i>R</i>,12a<i>R</i>)-3-Azido-4,7,10-trimethyl-1,10-epidioxyperhydropyrano[4,3-<i>j</i>][1,2]benzodioxepine
;
_journal_coeditor_code IM2212
_journal_issue 7
_journal_name_full 'Acta Crystallographica Section E'
_journal_page_first o1839
_journal_paper_doi 10.1107/S1600536810024566
_journal_volume 66
_journal_year 2010
_chemical_formula_iupac 'C15 H23 N3 O4'
_chemical_formula_moiety 'C15 H23 N3 O4'
_chemical_formula_sum 'C15 H23 N3 O4'
_chemical_formula_weight 309.36
_chemical_name_systematic
;
(1<i>R</i>,3<i>S</i>,4<i>R</i>,4a<i>S</i>,7<i>R</i>,7a<i>S</i>,10<i>R</i>,
12a<i>R</i>)-3-Azido-4,7,10-trimethyl-1,10-epidioxyperhydropyrano[4,3-
<i>j</i>][1,2]benzodioxepine
;
_space_group_IT_number 19
_symmetry_cell_setting orthorhombic
_symmetry_space_group_name_Hall 'P 2ac 2ab'
_symmetry_space_group_name_H-M 'P 21 21 21'
_atom_sites_solution_hydrogens geom
_atom_sites_solution_primary direct
_atom_sites_solution_secondary difmap
_audit_creation_method SHELXL-97
_cell_angle_alpha 90.00
_cell_angle_beta 90.00
_cell_angle_gamma 90.00
_cell_formula_units_Z 4
_cell_length_a 7.9938(9)
_cell_length_b 11.2070(10)
_cell_length_c 17.984(2)
_cell_measurement_reflns_used 2309
_cell_measurement_temperature 298(2)
_cell_measurement_theta_max 21.347
_cell_measurement_theta_min 2.265
_cell_volume 1611.1(3)
_computing_cell_refinement 'SAINT (Bruker, 2003)'
_computing_data_collection 'SMART (Bruker, 2003)'
_computing_data_reduction 'SAINT (Bruker, 2003)'
_computing_molecular_graphics 'SHELXTL (Sheldrick, 2008)'
_computing_publication_material 'SHELXTL (Sheldrick, 2008)'
_computing_structure_refinement 'SHELXL97 (Sheldrick, 2008)'
_computing_structure_solution 'SHELXS97 (Sheldrick, 2008)'
_diffrn_ambient_temperature 298(2)
_diffrn_measured_fraction_theta_full 0.999
_diffrn_measured_fraction_theta_max 0.999
_diffrn_measurement_device_type 'Bruker SMART CCD area-detector'
_diffrn_measurement_method 'phi and omega scans'
_diffrn_radiation_monochromator graphite
_diffrn_radiation_source 'fine-focus sealed tube'
_diffrn_radiation_type MoK\a
_diffrn_radiation_wavelength 0.71073
_diffrn_reflns_av_R_equivalents 0.0428
_diffrn_reflns_av_sigmaI/netI 0.0327
_diffrn_reflns_limit_h_max 7
_diffrn_reflns_limit_h_min -9
_diffrn_reflns_limit_k_max 13
_diffrn_reflns_limit_k_min -13
_diffrn_reflns_limit_l_max 21
_diffrn_reflns_limit_l_min -16
_diffrn_reflns_number 7585
_diffrn_reflns_theta_full 25.00
_diffrn_reflns_theta_max 25.00
_diffrn_reflns_theta_min 2.14
_exptl_absorpt_coefficient_mu 0.093
_exptl_absorpt_correction_T_max 0.9654
_exptl_absorpt_correction_T_min 0.9548
_exptl_absorpt_correction_type multi-scan
_exptl_absorpt_process_details '(SADABS; Sheldrick, 1996)'
_exptl_crystal_colour colorless
_exptl_crystal_density_diffrn 1.275
_exptl_crystal_density_method 'not measured'
_exptl_crystal_description block
_exptl_crystal_F_000 664
_exptl_crystal_size_max 0.50
_exptl_crystal_size_mid 0.40
_exptl_crystal_size_min 0.38
_refine_diff_density_max 0.123
_refine_diff_density_min -0.160
_refine_ls_extinction_method none
_refine_ls_goodness_of_fit_ref 1.091
_refine_ls_hydrogen_treatment constr
_refine_ls_matrix_type full
_refine_ls_number_parameters 202
_refine_ls_number_reflns 1657
_refine_ls_number_restraints 0
_refine_ls_restrained_S_all 1.091
_refine_ls_R_factor_all 0.0722
_refine_ls_R_factor_gt 0.0401
_refine_ls_shift/su_max 0.000
_refine_ls_shift/su_mean 0.000
_refine_ls_structure_factor_coef Fsqd
_refine_ls_weighting_details 'calc w=1/[\s^2^(Fo^2^)+(0.0312P)^2^+0.4488P] where P=(Fo^2^+2Fc^2^)/3'
_refine_ls_weighting_scheme calc
_refine_ls_wR_factor_gt 0.0834
_refine_ls_wR_factor_ref 0.1033
_reflns_number_gt 1130
_reflns_number_total 1657
_reflns_threshold_expression I>2sigma(I)
_cod_data_source_file im2212.cif
_cod_data_source_block I
_cod_database_code 2226533
_cod_database_fobs_code 2226533

loop_
_symmetry_equiv_pos_as_xyz
'x, y, z'
'-x+1/2, -y, z+1/2'
'-x, y+1/2, -z+1/2'
'x+1/2, -y+1/2, -z'

loop_
_atom_site_type_symbol
_atom_site_label
_atom_site_fract_x
_atom_site_fract_y
_atom_site_fract_z
_atom_site_U_iso_or_equiv
_atom_site_adp_type
_atom_site_calc_flag
_atom_site_refinement_flags
_atom_site_occupancy
_atom_site_disorder_assembly
_atom_site_disorder_group
N N1 0.4489(5) 0.4264(3) 0.41235(17) 0.0737(10) Uani d . 1 . .
N N2 0.3162(6) 0.4810(3) 0.41854(19) 0.0756(10) Uani d . 1 . .
N N3 0.2016(6) 0.5395(4) 0.4253(3) 0.1117(15) Uani d . 1 . .
O O1 0.3528(3) 0.3297(2) 0.30143(11) 0.0583(6) Uani d . 1 . .
O O2 0.3573(3) 0.3910(2) 0.18223(12) 0.0601(7) Uani d . 1 . .
O O3 0.4236(3) 0.1895(2) 0.17929(14) 0.0726(8) Uani d . 1 . .
O O4 0.5935(3) 0.2044(2) 0.20749(13) 0.0669(7) Uani d . 1 . .
C C1 0.4297(5) 0.3114(3) 0.37062(18) 0.0656(10) Uani d . 1 . .
H H1 0.3554 0.2601 0.3999 0.079 Uiso calc R 1 . .
C C2 0.5957(5) 0.2491(4) 0.3652(2) 0.0738(12) Uani d . 1 . .
H H2 0.5712 0.1695 0.3454 0.089 Uiso calc R 1 . .
C C3 0.7131(5) 0.3075(4) 0.3087(2) 0.0670(11) Uani d . 1 . .
H H3 0.8021 0.2495 0.2989 0.080 Uiso calc R 1 . .
C C4 0.6214(4) 0.3259(3) 0.23485(17) 0.0528(9) Uani d . 1 . .
C C5 0.4547(4) 0.3878(3) 0.24650(17) 0.0495(9) Uani d . 1 . .
H H5 0.4759 0.4699 0.2627 0.059 Uiso calc R 1 . .
C C6 0.3823(5) 0.2889(4) 0.13467(19) 0.0683(11) Uani d . 1 . .
C C7 0.5171(5) 0.3170(4) 0.0778(2) 0.0789(12) Uani d . 1 . .
H H7A 0.5780 0.2444 0.0667 0.095 Uiso calc R 1 . .
H H7B 0.4638 0.3435 0.0322 0.095 Uiso calc R 1 . .
C C8 0.6406(6) 0.4117(4) 0.1028(2) 0.0765(12) Uani d . 1 . .
H H8A 0.5809 0.4867 0.1075 0.092 Uiso calc R 1 . .
H H8B 0.7234 0.4218 0.0639 0.092 Uiso calc R 1 . .
C C9 0.7325(5) 0.3881(3) 0.1758(2) 0.0653(10) Uani d . 1 . .
H H9 0.8227 0.3319 0.1640 0.078 Uiso calc R 1 . .
C C10 0.8171(5) 0.5007(4) 0.2052(2) 0.0798(12) Uani d . 1 . .
H H10 0.7293 0.5586 0.2172 0.096 Uiso calc R 1 . .
C C11 0.9123(5) 0.4740(5) 0.2759(3) 0.0973(16) Uani d . 1 . .
H H11A 0.9621 0.5470 0.2945 0.117 Uiso calc R 1 . .
H H11B 1.0020 0.4184 0.2650 0.117 Uiso calc R 1 . .
C C12 0.7998(5) 0.4211(4) 0.3354(2) 0.0840(13) Uani d . 1 . .
H H12A 0.7159 0.4795 0.3493 0.101 Uiso calc R 1 . .
H H12B 0.8661 0.4032 0.3791 0.101 Uiso calc R 1 . .
C C13 0.6724(7) 0.2282(5) 0.4424(2) 0.1150(19) Uani d . 1 . .
H H13A 0.6936 0.3037 0.4659 0.173 Uiso calc R 1 . .
H H13B 0.7756 0.1851 0.4374 0.173 Uiso calc R 1 . .
H H13C 0.5960 0.1828 0.4724 0.173 Uiso calc R 1 . .
C C14 0.2153(6) 0.2572(5) 0.1011(3) 0.1060(17) Uani d . 1 . .
H H14A 0.2293 0.1929 0.0665 0.159 Uiso calc R 1 . .
H H14B 0.1704 0.3255 0.0758 0.159 Uiso calc R 1 . .
H H14C 0.1398 0.2332 0.1398 0.159 Uiso calc R 1 . .
C C15 0.9352(6) 0.5587(5) 0.1476(3) 0.124(2) Uani d . 1 . .
H H15A 0.9829 0.6300 0.1683 0.186 Uiso calc R 1 . .
H H15B 0.8730 0.5785 0.1036 0.186 Uiso calc R 1 . .
H H15C 1.0229 0.5038 0.1351 0.186 Uiso calc R 1 . .

loop_
_atom_site_aniso_label
_atom_site_aniso_U_11
_atom_site_aniso_U_22
_atom_site_aniso_U_33
_atom_site_aniso_U_12
_atom_site_aniso_U_13
_atom_site_aniso_U_23
N1 0.085(2) 0.083(2) 0.0530(19) -0.002(2) 0.003(2) -0.0156(19)
N2 0.094(3) 0.079(3) 0.055(2) -0.016(2) 0.017(2) -0.015(2)
N3 0.105(3) 0.112(3) 0.117(4) 0.005(3) 0.021(3) -0.037(3)
O1 0.0652(14) 0.0705(16) 0.0393(12) -0.0044(13) 0.0041(11) -0.0011(12)
O2 0.0722(15) 0.0672(15) 0.0410(13) 0.0191(14) -0.0084(13) -0.0062(13)
O3 0.101(2) 0.0608(16) 0.0560(14) -0.0006(16) -0.0084(15) -0.0067(15)
O4 0.0912(19) 0.0523(15) 0.0572(14) 0.0182(14) 0.0006(14) -0.0024(13)
C1 0.095(3) 0.065(2) 0.0366(17) -0.013(2) 0.0044(19) -0.0005(19)
C2 0.107(3) 0.070(3) 0.044(2) 0.014(3) -0.011(2) 0.005(2)
C3 0.068(2) 0.071(3) 0.062(2) 0.019(2) -0.010(2) 0.002(2)
C4 0.061(2) 0.051(2) 0.0465(18) 0.0126(19) 0.0015(17) -0.0009(17)
C5 0.058(2) 0.054(2) 0.0362(16) 0.0069(19) -0.0015(18) -0.0046(17)
C6 0.094(3) 0.068(3) 0.0431(19) 0.013(2) -0.011(2) -0.008(2)
C7 0.111(3) 0.083(3) 0.043(2) 0.025(3) 0.003(2) -0.002(2)
C8 0.099(3) 0.082(3) 0.048(2) 0.013(3) 0.022(2) 0.010(2)
C9 0.065(2) 0.068(2) 0.063(2) 0.017(2) 0.016(2) -0.001(2)
C10 0.067(3) 0.083(3) 0.090(3) -0.003(2) 0.016(2) 0.000(3)
C11 0.063(3) 0.118(4) 0.111(4) -0.008(3) -0.001(3) -0.011(3)
C12 0.076(3) 0.103(3) 0.073(3) 0.007(3) -0.018(2) -0.006(3)
C13 0.160(5) 0.127(4) 0.057(3) 0.039(4) -0.024(3) 0.018(3)
C14 0.120(4) 0.124(4) 0.074(3) 0.003(4) -0.035(3) -0.030(3)
C15 0.108(4) 0.121(4) 0.143(5) -0.028(4) 0.040(4) 0.010(4)

loop_
_atom_type_symbol
_atom_type_description
_atom_type_scat_dispersion_real
_atom_type_scat_dispersion_imag
_atom_type_scat_source
C C 0.0033 0.0016 'International Tables Vol C Tables 4.2.6.8 and 6.1.1.4'
H H 0.0000 0.0000 'International Tables Vol C Tables 4.2.6.8 and 6.1.1.4'
O O 0.0106 0.0060 'International Tables Vol C Tables 4.2.6.8 and 6.1.1.4'
N N 0.0061 0.0033 'International Tables Vol C Tables 4.2.6.8 and 6.1.1.4'

loop_
_geom_angle_atom_site_label_1
_geom_angle_atom_site_label_2
_geom_angle_atom_site_label_3
_geom_angle_site_symmetry_1
_geom_angle_site_symmetry_3
_geom_angle
_geom_angle_publ_flag
N2 N1 C1 . . 112.6(3) ?
N3 N2 N1 . . 174.3(4) ?
C1 O1 C5 . . 115.3(3) ?
C5 O2 C6 . . 113.2(3) ?
C6 O3 O4 . . 108.9(3) ?
O3 O4 C4 . . 111.4(2) ?
O1 C1 N1 . . 111.3(3) ?
O1 C1 C2 . . 113.4(3) ?
N1 C1 C2 . . 110.0(3) ?
O1 C1 H1 . . 107.3 ?
N1 C1 H1 . . 107.3 ?
C2 C1 H1 . . 107.3 ?
C1 C2 C3 . . 112.7(3) ?
C1 C2 C13 . . 111.4(3) ?
C3 C2 C13 . . 114.9(4) ?
C1 C2 H2 . . 105.7 ?
C3 C2 H2 . . 105.7 ?
C13 C2 H2 . . 105.7 ?
C12 C3 C2 . . 115.3(3) ?
C12 C3 C4 . . 112.2(3) ?
C2 C3 C4 . . 109.9(3) ?
C12 C3 H3 . . 106.3 ?
C2 C3 H3 . . 106.3 ?
C4 C3 H3 . . 106.3 ?
O4 C4 C5 . . 109.7(3) ?
O4 C4 C3 . . 103.9(3) ?
C5 C4 C3 . . 111.2(3) ?
O4 C4 C9 . . 106.0(3) ?
C5 C4 C9 . . 113.1(3) ?
C3 C4 C9 . . 112.4(3) ?
O2 C5 O1 . . 105.4(3) ?
O2 C5 C4 . . 112.8(3) ?
O1 C5 C4 . . 112.7(3) ?
O2 C5 H5 . . 108.6 ?
O1 C5 H5 . . 108.6 ?
C4 C5 H5 . . 108.6 ?
O3 C6 O2 . . 108.7(3) ?
O3 C6 C14 . . 104.4(4) ?
O2 C6 C14 . . 107.5(3) ?
O3 C6 C7 . . 112.4(3) ?
O2 C6 C7 . . 109.5(3) ?
C14 C6 C7 . . 114.1(3) ?
C8 C7 C6 . . 114.0(3) ?
C8 C7 H7A . . 108.7 ?
C6 C7 H7A . . 108.7 ?
C8 C7 H7B . . 108.7 ?
C6 C7 H7B . . 108.7 ?
H7A C7 H7B . . 107.6 ?
C7 C8 C9 . . 116.5(3) ?
C7 C8 H8A . . 108.2 ?
C9 C8 H8A . . 108.2 ?
C7 C8 H8B . . 108.2 ?
C9 C8 H8B . . 108.2 ?
H8A C8 H8B . . 107.3 ?
C10 C9 C8 . . 111.6(3) ?
C10 C9 C4 . . 112.8(3) ?
C8 C9 C4 . . 113.0(3) ?
C10 C9 H9 . . 106.3 ?
C8 C9 H9 . . 106.3 ?
C4 C9 H9 . . 106.3 ?
C11 C10 C9 . . 110.6(4) ?
C11 C10 C15 . . 109.9(4) ?
C9 C10 C15 . . 112.7(4) ?
C11 C10 H10 . . 107.9 ?
C9 C10 H10 . . 107.9 ?
C15 C10 H10 . . 107.9 ?
C10 C11 C12 . . 111.8(3) ?
C10 C11 H11A . . 109.3 ?
C12 C11 H11A . . 109.3 ?
C10 C11 H11B . . 109.3 ?
C12 C11 H11B . . 109.3 ?
H11A C11 H11B . . 107.9 ?
C11 C12 C3 . . 111.9(4) ?
C11 C12 H12A . . 109.2 ?
C3 C12 H12A . . 109.2 ?
C11 C12 H12B . . 109.2 ?
C3 C12 H12B . . 109.2 ?
H12A C12 H12B . . 107.9 ?
C2 C13 H13A . . 109.5 ?
C2 C13 H13B . . 109.5 ?
H13A C13 H13B . . 109.5 ?
C2 C13 H13C . . 109.5 ?
H13A C13 H13C . . 109.5 ?
H13B C13 H13C . . 109.5 ?
C6 C14 H14A . . 109.5 ?
C6 C14 H14B . . 109.5 ?
H14A C14 H14B . . 109.5 ?
C6 C14 H14C . . 109.5 ?
H14A C14 H14C . . 109.5 ?
H14B C14 H14C . . 109.5 ?
C10 C15 H15A . . 109.5 ?
C10 C15 H15B . . 109.5 ?
H15A C15 H15B . . 109.5 ?
C10 C15 H15C . . 109.5 ?
H15A C15 H15C . . 109.5 ?
H15B C15 H15C . . 109.5 ?

loop_
_geom_bond_atom_site_label_1
_geom_bond_atom_site_label_2
_geom_bond_site_symmetry_2
_geom_bond_distance
_geom_bond_publ_flag
N1 N2 . 1.229(5) ?
N1 C1 . 1.499(5) ?
N2 N3 . 1.133(5) ?
O1 C1 . 1.403(4) ?
O1 C5 . 1.437(4) ?
O2 C5 . 1.394(4) ?
O2 C6 . 1.442(4) ?
O3 C6 . 1.412(4) ?
O3 O4 . 1.459(3) ?
O4 C4 . 1.464(4) ?
C1 C2 . 1.503(6) ?
C1 H1 . 0.9800 ?
C2 C3 . 1.530(5) ?
C2 C13 . 1.536(5) ?
C2 H2 . 0.9800 ?
C3 C12 . 1.527(5) ?
C3 C4 . 1.531(4) ?
C3 H3 . 0.9800 ?
C4 C5 . 1.517(5) ?
C4 C9 . 1.550(5) ?
C5 H5 . 0.9800 ?
C6 C14 . 1.507(5) ?
C6 C7 . 1.518(5) ?
C7 C8 . 1.518(6) ?
C7 H7A . 0.9700 ?
C7 H7B . 0.9700 ?
C8 C9 . 1.528(5) ?
C8 H8A . 0.9700 ?
C8 H8B . 0.9700 ?
C9 C10 . 1.526(5) ?
C9 H9 . 0.9800 ?
C10 C11 . 1.511(6) ?
C10 C15 . 1.545(6) ?
C10 H10 . 0.9800 ?
C11 C12 . 1.518(6) ?
C11 H11A . 0.9700 ?
C11 H11B . 0.9700 ?
C12 H12A . 0.9700 ?
C12 H12B . 0.9700 ?
C13 H13A . 0.9600 ?
C13 H13B . 0.9600 ?
C13 H13C . 0.9600 ?
C14 H14A . 0.9600 ?
C14 H14B . 0.9600 ?
C14 H14C . 0.9600 ?
C15 H15A . 0.9600 ?
C15 H15B . 0.9600 ?
C15 H15C . 0.9600 ?

loop_
_geom_hbond_atom_site_label_D
_geom_hbond_atom_site_label_H
_geom_hbond_atom_site_label_A
_geom_hbond_site_symmetry_A
_geom_hbond_distance_DH
_geom_hbond_distance_HA
_geom_hbond_distance_DA
_geom_hbond_angle_DHA
C7 H7B N3 2_564 0.97 2.68 3.628(6) 166.8
C10 H10 O3 3_655 0.98 2.67 3.535(5) 147.8
C12 H12A O3 3_655 0.97 2.65 3.508(5) 146.9

loop_
_geom_torsion_atom_site_label_1
_geom_torsion_atom_site_label_2
_geom_torsion_atom_site_label_3
_geom_torsion_atom_site_label_4
_geom_torsion_site_symmetry_1
_geom_torsion_site_symmetry_2
_geom_torsion_site_symmetry_3
_geom_torsion_site_symmetry_4
_geom_torsion
_geom_torsion_publ_flag
C1 N1 N2 N3 . . . . -159(4) ?
C6 O3 O4 C4 . . . . 44.7(3) ?
C5 O1 C1 N1 . . . . 72.1(4) ?
C5 O1 C1 C2 . . . . -52.6(4) ?
N2 N1 C1 O1 . . . . 53.7(4) ?
N2 N1 C1 C2 . . . . -179.8(3) ?
O1 C1 C2 C3 . . . . 50.7(4) ?
N1 C1 C2 C3 . . . . -74.6(4) ?
O1 C1 C2 C13 . . . . -178.5(4) ?
N1 C1 C2 C13 . . . . 56.2(5) ?
C1 C2 C3 C12 . . . . 78.1(4) ?
C13 C2 C3 C12 . . . . -50.9(5) ?
C1 C2 C3 C4 . . . . -49.8(4) ?
C13 C2 C3 C4 . . . . -178.8(3) ?
O3 O4 C4 C5 . . . . 16.4(3) ?
O3 O4 C4 C3 . . . . 135.4(3) ?
O3 O4 C4 C9 . . . . -106.0(3) ?
C12 C3 C4 O4 . . . . 162.9(3) ?
C2 C3 C4 O4 . . . . -67.5(4) ?
C12 C3 C4 C5 . . . . -79.1(4) ?
C2 C3 C4 C5 . . . . 50.5(4) ?
C12 C3 C4 C9 . . . . 48.8(4) ?
C2 C3 C4 C9 . . . . 178.4(3) ?
C6 O2 C5 O1 . . . . -91.5(3) ?
C6 O2 C5 C4 . . . . 31.9(4) ?
C1 O1 C5 O2 . . . . 177.1(3) ?
C1 O1 C5 C4 . . . . 53.7(4) ?
O4 C4 C5 O2 . . . . -57.1(4) ?
C3 C4 C5 O2 . . . . -171.5(3) ?
C9 C4 C5 O2 . . . . 61.0(4) ?
O4 C4 C5 O1 . . . . 62.1(3) ?
C3 C4 C5 O1 . . . . -52.3(4) ?
C9 C4 C5 O1 . . . . -179.9(3) ?
O4 O3 C6 O2 . . . . -72.3(3) ?
O4 O3 C6 C14 . . . . 173.2(3) ?
O4 O3 C6 C7 . . . . 49.0(4) ?
C5 O2 C6 O3 . . . . 30.7(4) ?
C5 O2 C6 C14 . . . . 143.2(3) ?
C5 O2 C6 C7 . . . . -92.4(3) ?
O3 C6 C7 C8 . . . . -95.2(4) ?
O2 C6 C7 C8 . . . . 25.7(4) ?
C14 C6 C7 C8 . . . . 146.2(4) ?
C6 C7 C8 C9 . . . . 56.2(5) ?
C7 C8 C9 C10 . . . . -165.3(3) ?
C7 C8 C9 C4 . . . . -36.8(5) ?
O4 C4 C9 C10 . . . . -162.7(3) ?
C5 C4 C9 C10 . . . . 77.1(4) ?
C3 C4 C9 C10 . . . . -49.8(4) ?
O4 C4 C9 C8 . . . . 69.6(4) ?
C5 C4 C9 C8 . . . . -50.7(4) ?
C3 C4 C9 C8 . . . . -177.6(3) ?
C8 C9 C10 C11 . . . . -177.9(3) ?
C4 C9 C10 C11 . . . . 53.5(4) ?
C8 C9 C10 C15 . . . . -54.6(5) ?
C4 C9 C10 C15 . . . . 176.9(3) ?
C9 C10 C11 C12 . . . . -57.2(5) ?
C15 C10 C11 C12 . . . . 177.8(4) ?
C10 C11 C12 C3 . . . . 57.2(5) ?
C2 C3 C12 C11 . . . . -179.4(3) ?
C4 C3 C12 C11 . . . . -52.6(4) ?

loop_
_cod_related_entry_id
_cod_related_entry_database
_cod_related_entry_code
1 ChemSpider 24690652
